data_7005990
loop_
_publ_author_name
'Fulton, J. Robin'
'Hitchcock, Peter B.'
'Johnstone, Nick C.'
'Tam, Eric C. Y.'

_publ_section_title
;
 The synthesis of monomeric terminal lead aryloxides: dependence on
 reagents and conditions.
;
_journal_issue 31
_journal_name_full 'Dalton transactions (Cambridge, England : 2003)'
_journal_page_first 3360
_journal_page_last 3362
_journal_paper_doi 10.1039/b707984b
_journal_year 2007
_chemical_compound_source 'synthesis as described'
_chemical_formula_moiety 'C88 H128 Cl2 Li2 N4 O2 Pb2, 6(C6 D6)'
_chemical_formula_sum 'C124 H128 Cl2 D36 Li2 N4 O2 Pb2'
_chemical_formula_weight 2277.8
_chemical_name_systematic
;
?
;
_space_group_IT_number 2
_symmetry_cell_setting triclinic
_symmetry_Int_Tables_number 2
_symmetry_space_group_name_Hall '-P 1'
_symmetry_space_group_name_H-M 'P -1'
_atom_sites_solution_hydrogens geom
_atom_sites_solution_primary direct
_atom_sites_solution_secondary difmap
_audit_conform_dict_location ftp://ftp.iucr.org/pub/cif_core.dic
_audit_conform_dict_name cif_core.dic
_audit_conform_dict_version 2.3
_audit_creation_date 2006-07-26T09:52:11-00:00
_audit_creation_method 'WinGX routine CIF_UPDATE'
_cell_angle_alpha 99.340(1)
_cell_angle_beta 102.769(1)
_cell_angle_gamma 105.893(1)
_cell_formula_units_Z 1
_cell_length_a 12.2848(2)
_cell_length_b 14.8940(4)
_cell_length_c 17.3448(4)
_cell_measurement_reflns_used 47522
_cell_measurement_temperature 173(2)
_cell_measurement_theta_max 26.022
_cell_measurement_theta_min 3.395
_cell_measurement_wavelength 0.71073
_cell_volume 2891.57(12)
_computing_cell_refinement 'HKL Scalepack (Otwinowski & Minor 1997)'
_computing_data_collection 'Collect (Nonius BV, 1997-2000)'
_computing_data_reduction 'HKL Denzo and Scalepack (Otwinowski & Minor 1997)'
_computing_molecular_graphics 'Ortep-3 for Windows (Farrugia, 1997)'
_computing_publication_material 'WinGX publication routines (Farrugia, 1999)'
_computing_structure_refinement 'SHELXL-97 (Sheldrick, 1997)'
_computing_structure_solution 'SHELXS-86 (Sheldrick, 1986)'
_diffrn_ambient_temperature 173(2)
_diffrn_detector 'CCD plate'
_diffrn_detector_area_resol_mean 9
_diffrn_measured_fraction_theta_full 0.965
_diffrn_measured_fraction_theta_max 0.965
_diffrn_measurement_device '95mm CCD camera on \k-goniostat'
_diffrn_measurement_device_type KappaCCD
_diffrn_measurement_method 'CCD rotation images, thick slices'
_diffrn_orient_matrix_type 'by Nonius Collect from scalepack cell'
_diffrn_orient_matrix_UB_11 0.383046E-1
_diffrn_orient_matrix_UB_12 0.638724E-1
_diffrn_orient_matrix_UB_13 0.397306E-1
_diffrn_orient_matrix_UB_21 0.789552E-1
_diffrn_orient_matrix_UB_22 -0.85409E-2
_diffrn_orient_matrix_UB_23 0.46033E-2
_diffrn_orient_matrix_UB_31 0.83847E-2
_diffrn_orient_matrix_UB_32 0.318157E-1
_diffrn_orient_matrix_UB_33 -0.458695E-1
_diffrn_radiation_monochromator graphite
_diffrn_radiation_probe x-ray
_diffrn_radiation_type MoK\a
_diffrn_radiation_wavelength 0.71073
_diffrn_reflns_av_R_equivalents 0.0502
_diffrn_reflns_av_unetI/netI 0.0395
_diffrn_reflns_limit_h_max 14
_diffrn_reflns_limit_h_min -15
_diffrn_reflns_limit_k_max 18
_diffrn_reflns_limit_k_min -18
_diffrn_reflns_limit_l_max 21
_diffrn_reflns_limit_l_min -21
_diffrn_reflns_number 40829
_diffrn_reflns_theta_full 26.34
_diffrn_reflns_theta_max 26.34
_diffrn_reflns_theta_min 3.59
_diffrn_source 'Enraf Nonius FR590'
_exptl_absorpt_coefficient_mu 3.00
_exptl_absorpt_correction_T_max 0.7711
_exptl_absorpt_correction_T_min 0.572
_exptl_absorpt_correction_type multi-scan
_exptl_absorpt_process_details
;
[c.f. r.h. blessing, acta cryst. (1995), a51, 33-38]
;
_exptl_crystal_colour colourless
_exptl_crystal_density_diffrn 1.308
_exptl_crystal_density_method 'not measured'
_exptl_crystal_description prism
_exptl_crystal_F_000 1156
_exptl_crystal_size_max 0.15
_exptl_crystal_size_mid 0.1
_exptl_crystal_size_min 0.1
_refine_diff_density_max 1.223
_refine_diff_density_min -0.905
_refine_diff_density_rms 0.088
_refine_ls_extinction_method none
_refine_ls_goodness_of_fit_ref 1.097
_refine_ls_hydrogen_treatment constr
_refine_ls_matrix_type full
_refine_ls_number_parameters 515
_refine_ls_number_reflns 11385
_refine_ls_number_restraints 0
_refine_ls_restrained_S_all 1.097
_refine_ls_R_factor_all 0.042
_refine_ls_R_factor_gt 0.0348
_refine_ls_shift/su_max 0.002
_refine_ls_shift/su_mean 0
_refine_ls_structure_factor_coef Fsqd
_refine_ls_weighting_details 'calc w=1/[\s^2^(Fo^2^)+(0.0290P)^2^+5.4675P] where P=(Fo^2^+2Fc^2^)/3'
_refine_ls_weighting_scheme calc
_refine_ls_wR_factor_gt 0.0813
_refine_ls_wR_factor_ref 0.0845
_reflns_number_gt 10266
_reflns_number_total 11385
_reflns_threshold_expression >2sigma(I)
_cod_data_source_file b707984b.txt
_cod_data_source_block (2)-jul1006
_cod_original_cell_volume 2891.57(11)
_cod_database_code 7005990

loop_
_symmetry_equiv_pos_as_xyz
'x, y, z'
'-x, -y, -z'

loop_
_atom_site_label
_atom_site_type_symbol
_atom_site_fract_x
_atom_site_fract_y
_atom_site_fract_z
_atom_site_U_iso_or_equiv
_atom_site_adp_type
_atom_site_occupancy
_atom_site_symmetry_multiplicity
_atom_site_calc_flag
_atom_site_refinement_flags
_atom_site_disorder_assembly
_atom_site_disorder_group
Pb Pb 0.283093(13) 0.267014(10) 0.203905(8) 0.03041(6) Uani 1 1 d . . .
Li Li 0.0134(6) 0.0508(5) 0.0677(4) 0.0379(16) Uani 1 1 d . . .
Cl Cl 0.06572(9) 0.16387(7) 0.19286(6) 0.0377(2) Uani 1 1 d . . .
O O 0.1096(2) 0.05593(18) -0.00343(15) 0.0297(6) Uani 1 1 d . . .
N1 N 0.2608(3) 0.4111(2) 0.25876(19) 0.0298(7) Uani 1 1 d . . .
N2 N 0.3555(3) 0.2689(2) 0.33947(18) 0.0297(7) Uani 1 1 d . . .
C1 C 0.2761(3) 0.4489(3) 0.3373(2) 0.0322(9) Uani 1 1 d . . .
C2 C 0.3137(4) 0.4090(3) 0.4012(2) 0.0372(9) Uani 1 1 d . . .
H2 H 0.3112 0.4412 0.4525 0.045 Uiso 1 1 calc R . .
C3 C 0.3547(4) 0.3299(3) 0.4040(2) 0.0332(9) Uani 1 1 d . . .
C4 C 0.2559(4) 0.5439(3) 0.3615(3) 0.0416(10) Uani 1 1 d . . .
H4A H 0.2636 0.5792 0.319 0.062 Uiso 1 1 calc R . .
H4B H 0.3144 0.5818 0.4129 0.062 Uiso 1 1 calc R . .
H4C H 0.1765 0.5322 0.3685 0.062 Uiso 1 1 calc R . .
C5 C 0.4042(5) 0.3197(3) 0.4894(2) 0.0464(11) Uani 1 1 d . . .
H5A H 0.3391 0.2907 0.511 0.07 Uiso 1 1 calc R . .
H5B H 0.4512 0.3832 0.5247 0.07 Uiso 1 1 calc R . .
H5C H 0.454 0.2785 0.4876 0.07 Uiso 1 1 calc R . .
C6 C 0.2339(4) 0.4636(3) 0.1989(2) 0.0318(8) Uani 1 1 d . . .
C7 C 0.3261(4) 0.5105(3) 0.1684(3) 0.0399(10) Uani 1 1 d . . .
C8 C 0.2994(5) 0.5576(4) 0.1080(3) 0.0545(13) Uani 1 1 d . . .
H8 H 0.3599 0.5881 0.086 0.065 Uiso 1 1 calc R . .
C9 C 0.1876(5) 0.5614(4) 0.0789(3) 0.0602(15) Uani 1 1 d . . .
H9 H 0.1723 0.5957 0.0383 0.072 Uiso 1 1 calc R . .
C10 C 0.0976(5) 0.5154(3) 0.1084(3) 0.0496(12) Uani 1 1 d . . .
H10 H 0.0205 0.518 0.0875 0.059 Uiso 1 1 calc R . .
C11 C 0.1182(4) 0.4652(3) 0.1687(2) 0.0345(9) Uani 1 1 d . . .
C12 C 0.4516(4) 0.5122(4) 0.2025(3) 0.0514(12) Uani 1 1 d . . .
H12 H 0.4475 0.4515 0.2212 0.062 Uiso 1 1 calc R . .
C13 C 0.5216(6) 0.5153(6) 0.1406(5) 0.111(3) Uani 1 1 d . . .
H13A H 0.4793 0.4613 0.0932 0.166 Uiso 1 1 calc R . .
H13B H 0.5991 0.5105 0.1651 0.166 Uiso 1 1 calc R . .
H13C H 0.5316 0.5759 0.1236 0.166 Uiso 1 1 calc R . .
C14 C 0.5175(5) 0.5941(6) 0.2747(4) 0.092(2) Uani 1 1 d . . .
H14A H 0.5977 0.5924 0.2953 0.138 Uiso 1 1 calc R . .
H14B H 0.4771 0.5888 0.3174 0.138 Uiso 1 1 calc R . .
H14C H 0.5209 0.6548 0.2589 0.138 Uiso 1 1 calc R . .
C15 C 0.0167(4) 0.4169(3) 0.1999(3) 0.0406(10) Uani 1 1 d . . .
H15 H 0.0489 0.3901 0.2458 0.049 Uiso 1 1 calc R . .
C16 C -0.0404(5) 0.4893(4) 0.2329(4) 0.0688(17) Uani 1 1 d . . .
H16A H -0.1051 0.4562 0.253 0.103 Uiso 1 1 calc R . .
H16B H -0.0712 0.5177 0.1892 0.103 Uiso 1 1 calc R . .
H16C H 0.0188 0.5402 0.2775 0.103 Uiso 1 1 calc R . .
C17 C -0.0780(4) 0.3340(3) 0.1348(3) 0.0465(11) Uani 1 1 d . . .
H17A H -0.1411 0.3046 0.1579 0.07 Uiso 1 1 calc R . .
H17B H -0.0431 0.2858 0.116 0.07 Uiso 1 1 calc R . .
H17C H -0.1105 0.3584 0.0888 0.07 Uiso 1 1 calc R . .
C18 C 0.4098(3) 0.1956(3) 0.3475(2) 0.0312(8) Uani 1 1 d . . .
C19 C 0.3505(4) 0.1093(3) 0.3640(2) 0.0327(9) Uani 1 1 d . . .
C20 C 0.4042(4) 0.0375(3) 0.3643(3) 0.0419(10) Uani 1 1 d . . .
H20 H 0.3653 -0.0217 0.375 0.05 Uiso 1 1 calc R . .
C21 C 0.5123(4) 0.0513(3) 0.3492(3) 0.0496(12) Uani 1 1 d . . .
H21 H 0.5468 0.0014 0.3493 0.06 Uiso 1 1 calc R . .
C22 C 0.5704(4) 0.1363(3) 0.3342(3) 0.0456(11) Uani 1 1 d . . .
H22 H 0.645 0.1448 0.3241 0.055 Uiso 1 1 calc R . .
C23 C 0.5215(4) 0.2109(3) 0.3336(2) 0.0377(9) Uani 1 1 d . . .
C24 C 0.2323(4) 0.0899(3) 0.3823(3) 0.0372(9) Uani 1 1 d . . .
H24 H 0.2077 0.1485 0.3813 0.045 Uiso 1 1 calc R . .
C25 C 0.2396(5) 0.0688(4) 0.4668(3) 0.0555(13) Uani 1 1 d . . .
H25A H 0.162 0.0567 0.4767 0.083 Uiso 1 1 calc R . .
H25B H 0.2967 0.1242 0.5085 0.083 Uiso 1 1 calc R . .
H25C H 0.2649 0.0121 0.4691 0.083 Uiso 1 1 calc R . .
C26 C 0.1365(4) 0.0043(3) 0.3175(3) 0.0436(10) Uani 1 1 d . . .
H26A H 0.0612 -0.0064 0.3308 0.065 Uiso 1 1 calc R . .
H26B H 0.1598 -0.0536 0.3169 0.065 Uiso 1 1 calc R . .
H26C H 0.128 0.0188 0.2638 0.065 Uiso 1 1 calc R . .
C27 C 0.5900(4) 0.3067(4) 0.3204(3) 0.0495(11) Uani 1 1 d . . .
H27 H 0.5303 0.3344 0.2936 0.059 Uiso 1 1 calc R . .
C28 C 0.6667(7) 0.2977(5) 0.2643(4) 0.097(2) Uani 1 1 d . . .
H28A H 0.6187 0.2524 0.2126 0.146 Uiso 1 1 calc R . .
H28B H 0.7295 0.2741 0.2897 0.146 Uiso 1 1 calc R . .
H28C H 0.7017 0.3607 0.2543 0.146 Uiso 1 1 calc R . .
C29 C 0.6602(7) 0.3766(5) 0.3998(4) 0.106(3) Uani 1 1 d . . .
H29A H 0.6083 0.3821 0.4346 0.158 Uiso 1 1 calc R . .
H29B H 0.6954 0.4397 0.3899 0.158 Uiso 1 1 calc R . .
H29C H 0.7228 0.3539 0.4268 0.158 Uiso 1 1 calc R . .
C30 C 0.2197(3) 0.1116(3) 0.0060(2) 0.0285(8) Uani 1 1 d . . .
C31 C 0.2418(3) 0.1994(3) -0.0207(2) 0.0316(8) Uani 1 1 d . . .
C32 C 0.3591(4) 0.2567(3) -0.0065(3) 0.0406(10) Uani 1 1 d . . .
H32 H 0.3738 0.3159 -0.0227 0.049 Uiso 1 1 calc R . .
C33 C 0.4547(4) 0.2307(3) 0.0300(3) 0.0407(10) Uani 1 1 d . . .
C34 C 0.4317(3) 0.1460(3) 0.0544(2) 0.0369(9) Uani 1 1 d . . .
H34 H 0.4966 0.1281 0.08 0.044 Uiso 1 1 calc R . .
C35 C 0.3182(3) 0.0845(3) 0.0439(2) 0.0296(8) Uani 1 1 d . . .
C36 C 0.1419(3) 0.2299(3) -0.0673(2) 0.0338(9) Uani 1 1 d . . .
C37 C 0.1869(4) 0.3239(3) -0.0936(3) 0.0493(12) Uani 1 1 d . . .
H37A H 0.1196 0.34 -0.1229 0.074 Uiso 1 1 calc R . .
H37B H 0.2368 0.3156 -0.1293 0.074 Uiso 1 1 calc R . .
H37C H 0.2329 0.3759 -0.0453 0.074 Uiso 1 1 calc R . .
C38 C 0.0612(4) 0.2468(3) -0.0141(3) 0.0440(10) Uani 1 1 d . . .
H38A H -0.0019 0.2664 -0.0448 0.066 Uiso 1 1 calc R . .
H38B H 0.1074 0.2976 0.035 0.066 Uiso 1 1 calc R . .
H38C H 0.0266 0.1873 0.0015 0.066 Uiso 1 1 calc R . .
C39 C 0.0701(4) 0.1525(3) -0.1465(3) 0.0398(10) Uani 1 1 d . . .
H39A H 0.0065 0.1725 -0.1759 0.06 Uiso 1 1 calc R . .
H39B H 0.0363 0.0913 -0.133 0.06 Uiso 1 1 calc R . .
H39C H 0.122 0.1444 -0.1807 0.06 Uiso 1 1 calc R . .
C40 C 0.5800(4) 0.2915(4) 0.0381(4) 0.0602(14) Uani 1 1 d . . .
H40A H 0.5786 0.3489 0.0176 0.09 Uiso 0.5 1 calc PR . .
H40B H 0.6164 0.254 0.0063 0.09 Uiso 0.5 1 calc PR . .
H40C H 0.6258 0.3109 0.0954 0.09 Uiso 0.5 1 calc PR . .
H40D H 0.6353 0.2603 0.062 0.09 Uiso 0.5 1 calc PR . .
H40E H 0.5975 0.3552 0.0733 0.09 Uiso 0.5 1 calc PR . .
H40F H 0.5881 0.2983 -0.0158 0.09 Uiso 0.5 1 calc PR . .
C41 C 0.3029(3) -0.0117(3) 0.0686(2) 0.0334(9) Uani 1 1 d . . .
C42 C 0.2415(4) -0.0956(3) -0.0068(3) 0.0442(10) Uani 1 1 d . . .
H42A H 0.2322 -0.1566 0.0097 0.066 Uiso 1 1 calc R . .
H42B H 0.2894 -0.0915 -0.0452 0.066 Uiso 1 1 calc R . .
H42C H 0.1638 -0.0924 -0.0329 0.066 Uiso 1 1 calc R . .
C43 C 0.2335(4) -0.0201(3) 0.1323(3) 0.0422(10) Uani 1 1 d . . .
H43A H 0.2251 -0.0821 0.1467 0.063 Uiso 1 1 calc R . .
H43B H 0.1552 -0.0156 0.1097 0.063 Uiso 1 1 calc R . .
H43C H 0.2758 0.0321 0.1811 0.063 Uiso 1 1 calc R . .
C44 C 0.4212(4) -0.0250(3) 0.1076(3) 0.0421(10) Uani 1 1 d . . .
H44A H 0.4063 -0.0873 0.1221 0.063 Uiso 1 1 calc R . .
H44B H 0.4641 0.0265 0.1567 0.063 Uiso 1 1 calc R . .
H44C H 0.4685 -0.0227 0.0688 0.063 Uiso 1 1 calc R . .
C1S C 0.6832(3) 0.9359(3) 0.17455(18) 0.0643(14) Uiso 1 1 d G A 1
H1S H 0.6442 0.9217 0.1181 0.077 Uiso 1 1 calc R A 1
C2S C 0.7675(4) 1.0251(3) 0.2125(2) 0.0714(16) Uiso 1 1 d G A 1
H2S H 0.7862 1.0718 0.1819 0.086 Uiso 1 1 calc R A 1
C3S C 0.8246(3) 1.0459(2) 0.2950(2) 0.0830(19) Uiso 1 1 d G A 1
H3S H 0.8823 1.1069 0.321 0.1 Uiso 1 1 calc R A 1
C4S C 0.7973(4) 0.9776(3) 0.33970(18) 0.0828(19) Uiso 1 1 d G A 1
H4S H 0.8364 0.9918 0.3961 0.099 Uiso 1 1 calc R A 1
C5S C 0.7130(4) 0.8884(3) 0.3018(2) 0.0816(18) Uiso 1 1 d G A 1
H5S H 0.6943 0.8417 0.3323 0.098 Uiso 1 1 calc R A 1
C6S C 0.6559(3) 0.8676(2) 0.2192(2) 0.0781(17) Uiso 1 1 d G A 1
H6S H 0.5982 0.8066 0.1933 0.094 Uiso 1 1 calc R A 1
C7S C 0.4149(4) 0.8033(6) 0.3770(8) 0.048(3) Uiso 0.54(3) 1 d PG B 1
H7S H 0.4979 0.8198 0.3974 0.058 Uiso 0.54(3) 1 calc PR B 1
C8S C 0.3454(13) 0.8003(6) 0.4304(3) 0.049(3) Uiso 0.54(3) 1 d PG B 1
H8S H 0.381 0.8146 0.4874 0.059 Uiso 0.54(3) 1 calc PR B 1
C9S C 0.2238(12) 0.7762(7) 0.4005(9) 0.054(3) Uiso 0.54(3) 1 d PG B 1
H9S H 0.1763 0.7741 0.4371 0.065 Uiso 0.54(3) 1 calc PR B 1
C10S C 0.1717(4) 0.7553(6) 0.3172(10) 0.046(3) Uiso 0.54(3) 1 d PG B 1
H10S H 0.0886 0.7389 0.2967 0.055 Uiso 0.54(3) 1 calc PR B 1
C11S C 0.2412(13) 0.7584(6) 0.2637(4) 0.050(3) Uiso 0.54(3) 1 d PG B 1
H11S H 0.2056 0.7441 0.2068 0.06 Uiso 0.54(3) 1 calc PR B 1
C12S C 0.3628(12) 0.7824(7) 0.2936(7) 0.055(3) Uiso 0.54(3) 1 d PG B 1
H12S H 0.4102 0.7845 0.2571 0.066 Uiso 0.54(3) 1 calc PR B 1
C13S C 0.9682(10) 0.8027(7) 0.5006(6) 0.106(5) Uiso 0.509(9) 1 d PG C 1
H13S H 1.0035 0.8617 0.5407 0.127 Uiso 0.509(9) 1 calc PR C 1
C14S C 0.9321(10) 0.8033(7) 0.4189(7) 0.102(5) Uiso 0.509(9) 1 d PG C 1
H14S H 0.9426 0.8626 0.4032 0.122 Uiso 0.509(9) 1 calc PR C 1
C15S C 0.8805(10) 0.7170(8) 0.3602(5) 0.108(5) Uiso 0.509(9) 1 d PG C 1
H15S H 0.8558 0.7174 0.3044 0.13 Uiso 0.509(9) 1 calc PR C 1
C16S C 0.8650(10) 0.6303(7) 0.3833(7) 0.109(6) Uiso 0.509(9) 1 d PG C 1
H16S H 0.8297 0.5713 0.3431 0.131 Uiso 0.509(9) 1 calc PR C 1
C17S C 0.9011(11) 0.6297(7) 0.4649(8) 0.113(6) Uiso 0.509(9) 1 d PG C 1
H17S H 0.8905 0.5704 0.4807 0.135 Uiso 0.509(9) 1 calc PR C 1
C18S C 0.9527(11) 0.7160(9) 0.5236(5) 0.133(7) Uiso 0.509(9) 1 d PG C 1
H18S H 0.9774 0.7156 0.5794 0.16 Uiso 0.509(9) 1 calc PR C 1
C7T C 0.3807(13) 0.8090(7) 0.4265(5) 0.048(3) Uiso 0.46(3) 1 d PG B 2
H7T H 0.4392 0.8286 0.4774 0.058 Uiso 0.46(3) 1 calc PR B 2
C8T C 0.2625(17) 0.7900(8) 0.4240(8) 0.055(3) Uiso 0.46(3) 1 d PG B 2
H8T H 0.2403 0.7967 0.4732 0.066 Uiso 0.46(3) 1 calc PR B 2
C9T C 0.1768(6) 0.7613(7) 0.3496(13) 0.056(3) Uiso 0.46(3) 1 d PG B 2
H9T H 0.0961 0.7484 0.3479 0.067 Uiso 0.46(3) 1 calc PR B 2
C10T C 0.2093(12) 0.7515(6) 0.2776(8) 0.045(3) Uiso 0.46(3) 1 d PG B 2
H10T H 0.1507 0.7319 0.2267 0.054 Uiso 0.46(3) 1 calc PR B 2
C11T C 0.3274(16) 0.7705(8) 0.2801(5) 0.052(3) Uiso 0.46(3) 1 d PG B 2
H11T H 0.3496 0.7638 0.2309 0.062 Uiso 0.46(3) 1 calc PR B 2
C12T C 0.4131(6) 0.7992(7) 0.3545(10) 0.053(4) Uiso 0.46(3) 1 d PG B 2
H12T H 0.4939 0.8121 0.3562 0.063 Uiso 0.46(3) 1 calc PR B 2
C13T C 0.9061(10) 0.7229(7) 0.4556(7) 0.109(6) Uiso 0.491(9) 1 d PG C 2
H13T H 0.8796 0.764 0.4249 0.13 Uiso 0.491(9) 1 calc PR C 2
C14T C 0.9094(10) 0.6352(8) 0.4160(5) 0.086(4) Uiso 0.491(9) 1 d PG C 2
H14T H 0.8852 0.6163 0.3582 0.104 Uiso 0.491(9) 1 calc PR C 2
C15T C 0.9482(10) 0.5750(7) 0.4609(7) 0.115(6) Uiso 0.491(9) 1 d PG C 2
H15T H 0.9504 0.5151 0.4338 0.138 Uiso 0.491(9) 1 calc PR C 2
C16T C 0.9836(10) 0.6026(8) 0.5454(7) 0.112(6) Uiso 0.491(9) 1 d PG C 2
H16T H 1.0101 0.5615 0.5761 0.134 Uiso 0.491(9) 1 calc PR C 2
C17T C 0.9803(10) 0.6904(9) 0.5851(5) 0.113(6) Uiso 0.491(9) 1 d PG C 2
H17T H 1.0045 0.7092 0.6428 0.136 Uiso 0.491(9) 1 calc PR C 2
C18T C 0.9415(10) 0.7505(7) 0.5402(7) 0.097(5) Uiso 0.491(9) 1 d PG C 2
H18T H 0.9392 0.8105 0.5672 0.116 Uiso 0.491(9) 1 calc PR C 2

loop_
_atom_site_aniso_label
_atom_site_aniso_U_11
_atom_site_aniso_U_22
_atom_site_aniso_U_33
_atom_site_aniso_U_23
_atom_site_aniso_U_13
_atom_site_aniso_U_12
Pb 0.03608(9) 0.02668(8) 0.02582(8) 0.00389(6) 0.00530(6) 0.00992(6)
Li 0.034(4) 0.038(4) 0.036(4) 0.001(3) 0.011(3) 0.005(3)
Cl 0.0394(5) 0.0332(5) 0.0342(5) 0.0028(4) 0.0065(4) 0.0080(4)
O 0.0238(13) 0.0286(14) 0.0336(14) 0.0049(11) 0.0069(11) 0.0057(11)
N1 0.0350(17) 0.0232(16) 0.0294(17) 0.0055(13) 0.0051(14) 0.0104(14)
N2 0.0358(18) 0.0239(16) 0.0262(16) 0.0048(13) 0.0018(13) 0.0111(14)
C1 0.036(2) 0.0232(19) 0.033(2) 0.0052(16) 0.0042(17) 0.0090(17)
C2 0.052(3) 0.031(2) 0.028(2) 0.0054(17) 0.0083(18) 0.0155(19)
C3 0.040(2) 0.027(2) 0.028(2) 0.0053(16) 0.0043(17) 0.0096(17)
C4 0.058(3) 0.031(2) 0.034(2) 0.0030(18) 0.005(2) 0.019(2)
C5 0.074(3) 0.037(2) 0.028(2) 0.0047(18) 0.004(2) 0.026(2)
C6 0.041(2) 0.0219(19) 0.0252(19) 0.0034(15) 0.0019(16) 0.0060(17)
C7 0.046(2) 0.029(2) 0.039(2) 0.0059(18) 0.0118(19) 0.0040(19)
C8 0.067(3) 0.045(3) 0.047(3) 0.020(2) 0.019(3) 0.004(2)
C9 0.088(4) 0.043(3) 0.039(3) 0.022(2) 0.000(3) 0.009(3)
C10 0.059(3) 0.041(3) 0.038(2) 0.007(2) -0.007(2) 0.017(2)
C11 0.039(2) 0.025(2) 0.032(2) 0.0022(16) 0.0000(17) 0.0089(17)
C12 0.042(3) 0.041(3) 0.074(3) 0.020(2) 0.025(2) 0.008(2)
C13 0.054(4) 0.150(7) 0.094(5) -0.031(5) 0.031(4) 0.007(4)
C14 0.051(3) 0.137(7) 0.066(4) -0.013(4) -0.005(3) 0.033(4)
C15 0.035(2) 0.038(2) 0.043(2) 0.0020(19) 0.0040(19) 0.0121(19)
C16 0.053(3) 0.048(3) 0.100(5) -0.008(3) 0.028(3) 0.017(3)
C17 0.037(2) 0.042(3) 0.050(3) 0.004(2) 0.002(2) 0.009(2)
C18 0.038(2) 0.030(2) 0.0226(18) 0.0029(15) 0.0026(16) 0.0120(17)
C19 0.040(2) 0.029(2) 0.0253(19) 0.0019(16) 0.0039(16) 0.0114(17)
C20 0.054(3) 0.031(2) 0.043(2) 0.0106(19) 0.009(2) 0.019(2)
C21 0.057(3) 0.042(3) 0.056(3) 0.008(2) 0.012(2) 0.030(2)
C22 0.039(2) 0.053(3) 0.042(3) 0.004(2) 0.008(2) 0.019(2)
C23 0.040(2) 0.039(2) 0.031(2) 0.0056(18) 0.0051(18) 0.0135(19)
C24 0.042(2) 0.033(2) 0.041(2) 0.0125(18) 0.0153(19) 0.0138(19)
C25 0.070(3) 0.062(3) 0.041(3) 0.020(2) 0.023(2) 0.021(3)
C26 0.045(3) 0.035(2) 0.047(3) 0.008(2) 0.011(2) 0.010(2)
C27 0.040(2) 0.053(3) 0.052(3) 0.017(2) 0.010(2) 0.008(2)
C28 0.103(5) 0.093(5) 0.080(5) 0.012(4) 0.053(4) -0.009(4)
C29 0.122(6) 0.066(4) 0.078(5) -0.009(4) 0.029(4) -0.033(4)
C30 0.0270(19) 0.031(2) 0.0226(18) -0.0009(15) 0.0056(15) 0.0064(16)
C31 0.032(2) 0.032(2) 0.0258(19) 0.0040(16) 0.0061(16) 0.0050(17)
C32 0.033(2) 0.041(2) 0.041(2) 0.014(2) 0.0064(18) 0.0021(19)
C33 0.033(2) 0.041(2) 0.041(2) 0.011(2) 0.0078(18) 0.0037(19)
C34 0.029(2) 0.045(2) 0.034(2) 0.0081(19) 0.0052(17) 0.0110(18)
C35 0.0277(19) 0.030(2) 0.0274(19) 0.0034(16) 0.0060(15) 0.0071(16)
C36 0.032(2) 0.032(2) 0.034(2) 0.0070(17) 0.0055(17) 0.0077(17)
C37 0.046(3) 0.046(3) 0.055(3) 0.022(2) 0.006(2) 0.012(2)
C38 0.048(3) 0.046(3) 0.042(2) 0.011(2) 0.011(2) 0.023(2)
C39 0.034(2) 0.046(3) 0.037(2) 0.0108(19) 0.0055(18) 0.0117(19)
C40 0.031(2) 0.065(3) 0.078(4) 0.033(3) 0.008(2) 0.001(2)
C41 0.032(2) 0.035(2) 0.035(2) 0.0086(17) 0.0107(17) 0.0124(17)
C42 0.044(2) 0.038(2) 0.043(3) 0.003(2) 0.004(2) 0.013(2)
C43 0.051(3) 0.040(2) 0.048(3) 0.016(2) 0.024(2) 0.022(2)
C44 0.038(2) 0.043(3) 0.046(2) 0.014(2) 0.0085(19) 0.015(2)

loop_
_atom_type_symbol
_atom_type_description
_atom_type_scat_dispersion_real
_atom_type_scat_dispersion_imag
_atom_type_scat_source
C C 0.0033 0.0016 'International Tables Vol C Tables 4.2.6.8 and 6.1.1.4'
H H 0 0 'International Tables Vol C Tables 4.2.6.8 and 6.1.1.4'
N N 0.0061 0.0033 'International Tables Vol C Tables 4.2.6.8 and 6.1.1.4'
O O 0.0106 0.006 'International Tables Vol C Tables 4.2.6.8 and 6.1.1.4'
Pb Pb -3.3944 10.1111 'International Tables Vol C Tables 4.2.6.8 and 6.1.1.4'
Cl Cl 0.1484 0.1585 'International Tables Vol C Tables 4.2.6.8 and 6.1.1.4'
Li Li -0.0003 0.0001 'International Tables Vol C Tables 4.2.6.8 and 6.1.1.4'

loop_
_geom_angle_atom_site_label_1
_geom_angle_atom_site_label_2
_geom_angle_atom_site_label_3
_geom_angle
_geom_angle_site_symmetry_1
_geom_angle_site_symmetry_3
_geom_angle_publ_flag
N2 Pb N1 82.86(11) . . ?
N2 Pb Cl 94.33(8) . . ?
N1 Pb Cl 94.14(8) . . ?
O Li O 96.8(3) 2 . ?
O Li Cl 140.1(4) 2 . ?
O Li Cl 123.2(3) . . ?
Li Cl Pb 102.19(17) . . ?
C30 O Li 145.3(3) . 2 ?
C30 O Li 131.0(3) . . ?
Li O Li 83.2(3) 2 . ?
C1 N1 C6 120.2(3) . . ?
C1 N1 Pb 127.0(3) . . ?
C6 N1 Pb 112.7(2) . . ?
C3 N2 C18 121.6(3) . . ?
C3 N2 Pb 127.3(3) . . ?
C18 N2 Pb 111.0(2) . . ?
N1 C1 C2 125.1(4) . . ?
N1 C1 C4 119.4(3) . . ?
C2 C1 C4 115.5(4) . . ?
C1 C2 C3 131.9(4) . . ?
C1 C2 H2 114.1 . . ?
C3 C2 H2 114.1 . . ?
N2 C3 C2 125.0(4) . . ?
N2 C3 C5 120.5(4) . . ?
C2 C3 C5 114.5(3) . . ?
C1 C4 H4A 109.5 . . ?
C1 C4 H4B 109.5 . . ?
H4A C4 H4B 109.5 . . ?
C1 C4 H4C 109.5 . . ?
H4A C4 H4C 109.5 . . ?
H4B C4 H4C 109.5 . . ?
C3 C5 H5A 109.5 . . ?
C3 C5 H5B 109.5 . . ?
H5A C5 H5B 109.5 . . ?
C3 C5 H5C 109.5 . . ?
H5A C5 H5C 109.5 . . ?
H5B C5 H5C 109.5 . . ?
C11 C6 C7 120.9(4) . . ?
C11 C6 N1 121.1(4) . . ?
C7 C6 N1 117.9(4) . . ?
C8 C7 C6 118.1(4) . . ?
C8 C7 C12 120.6(4) . . ?
C6 C7 C12 121.4(4) . . ?
C9 C8 C7 121.8(5) . . ?
C9 C8 H8 119.1 . . ?
C7 C8 H8 119.1 . . ?
C8 C9 C10 120.1(4) . . ?
C8 C9 H9 120 . . ?
C10 C9 H9 120 . . ?
C9 C10 C11 121.0(5) . . ?
C9 C10 H10 119.5 . . ?
C11 C10 H10 119.5 . . ?
C10 C11 C6 118.0(4) . . ?
C10 C11 C15 119.0(4) . . ?
C6 C11 C15 123.0(4) . . ?
C14 C12 C13 108.9(5) . . ?
C14 C12 C7 111.9(4) . . ?
C13 C12 C7 113.6(5) . . ?
C14 C12 H12 107.4 . . ?
C13 C12 H12 107.4 . . ?
C7 C12 H12 107.4 . . ?
C12 C13 H13A 109.5 . . ?
C12 C13 H13B 109.5 . . ?
H13A C13 H13B 109.5 . . ?
C12 C13 H13C 109.5 . . ?
H13A C13 H13C 109.5 . . ?
H13B C13 H13C 109.5 . . ?
C12 C14 H14A 109.5 . . ?
C12 C14 H14B 109.5 . . ?
H14A C14 H14B 109.5 . . ?
C12 C14 H14C 109.5 . . ?
H14A C14 H14C 109.5 . . ?
H14B C14 H14C 109.5 . . ?
C11 C15 C17 112.4(4) . . ?
C11 C15 C16 111.4(4) . . ?
C17 C15 C16 109.2(4) . . ?
C11 C15 H15 107.9 . . ?
C17 C15 H15 107.9 . . ?
C16 C15 H15 107.9 . . ?
C15 C16 H16A 109.5 . . ?
C15 C16 H16B 109.5 . . ?
H16A C16 H16B 109.5 . . ?
C15 C16 H16C 109.5 . . ?
H16A C16 H16C 109.5 . . ?
H16B C16 H16C 109.5 . . ?
C15 C17 H17A 109.5 . . ?
C15 C17 H17B 109.5 . . ?
H17A C17 H17B 109.5 . . ?
C15 C17 H17C 109.5 . . ?
H17A C17 H17C 109.5 . . ?
H17B C17 H17C 109.5 . . ?
C19 C18 C23 121.1(4) . . ?
C19 C18 N2 120.9(4) . . ?
C23 C18 N2 117.9(4) . . ?
C18 C19 C20 118.0(4) . . ?
C18 C19 C24 123.5(4) . . ?
C20 C19 C24 118.4(4) . . ?
C21 C20 C19 121.2(4) . . ?
C21 C20 H20 119.4 . . ?
C19 C20 H20 119.4 . . ?
C22 C21 C20 120.4(4) . . ?
C22 C21 H21 119.8 . . ?
C20 C21 H21 119.8 . . ?
C21 C22 C23 121.0(4) . . ?
C21 C22 H22 119.5 . . ?
C23 C22 H22 119.5 . . ?
C22 C23 C18 118.2(4) . . ?
C22 C23 C27 120.2(4) . . ?
C18 C23 C27 121.6(4) . . ?
C19 C24 C25 111.5(4) . . ?
C19 C24 C26 111.3(3) . . ?
C25 C24 C26 108.9(4) . . ?
C19 C24 H24 108.3 . . ?
C25 C24 H24 108.3 . . ?
C26 C24 H24 108.3 . . ?
C24 C25 H25A 109.5 . . ?
C24 C25 H25B 109.5 . . ?
H25A C25 H25B 109.5 . . ?
C24 C25 H25C 109.5 . . ?
H25A C25 H25C 109.5 . . ?
H25B C25 H25C 109.5 . . ?
C24 C26 H26A 109.5 . . ?
C24 C26 H26B 109.5 . . ?
H26A C26 H26B 109.5 . . ?
C24 C26 H26C 109.5 . . ?
H26A C26 H26C 109.5 . . ?
H26B C26 H26C 109.5 . . ?
C29 C27 C28 111.0(5) . . ?
C29 C27 C23 111.2(4) . . ?
C28 C27 C23 114.0(5) . . ?
C29 C27 H27 106.8 . . ?
C28 C27 H27 106.8 . . ?
C23 C27 H27 106.8 . . ?
C27 C28 H28A 109.5 . . ?
C27 C28 H28B 109.5 . . ?
H28A C28 H28B 109.5 . . ?
C27 C28 H28C 109.5 . . ?
H28A C28 H28C 109.5 . . ?
H28B C28 H28C 109.5 . . ?
C27 C29 H29A 109.5 . . ?
C27 C29 H29B 109.5 . . ?
H29A C29 H29B 109.5 . . ?
C27 C29 H29C 109.5 . . ?
H29A C29 H29C 109.5 . . ?
H29B C29 H29C 109.5 . . ?
O C30 C31 120.9(3) . . ?
O C30 C35 120.3(3) . . ?
C31 C30 C35 118.8(3) . . ?
C32 C31 C30 118.5(4) . . ?
C32 C31 C36 119.3(4) . . ?
C30 C31 C36 122.2(3) . . ?
C33 C32 C31 122.8(4) . . ?
C33 C32 H32 118.6 . . ?
C31 C32 H32 118.6 . . ?
C34 C33 C32 117.8(4) . . ?
C34 C33 C40 121.4(4) . . ?
C32 C33 C40 120.8(4) . . ?
C33 C34 C35 123.7(4) . . ?
C33 C34 H34 118.1 . . ?
C35 C34 H34 118.1 . . ?
C34 C35 C30 118.4(4) . . ?
C34 C35 C41 119.2(3) . . ?
C30 C35 C41 122.3(3) . . ?
C31 C36 C38 110.7(3) . . ?
C31 C36 C37 113.0(3) . . ?
C38 C36 C37 106.7(4) . . ?
C31 C36 C39 109.9(3) . . ?
C38 C36 C39 110.4(3) . . ?
C37 C36 C39 106.0(3) . . ?
C36 C37 H37A 109.5 . . ?
C36 C37 H37B 109.5 . . ?
H37A C37 H37B 109.5 . . ?
C36 C37 H37C 109.5 . . ?
H37A C37 H37C 109.5 . . ?
H37B C37 H37C 109.5 . . ?
C36 C38 H38A 109.5 . . ?
C36 C38 H38B 109.5 . . ?
H38A C38 H38B 109.5 . . ?
C36 C38 H38C 109.5 . . ?
H38A C38 H38C 109.5 . . ?
H38B C38 H38C 109.5 . . ?
C36 C39 H39A 109.5 . . ?
C36 C39 H39B 109.5 . . ?
H39A C39 H39B 109.5 . . ?
C36 C39 H39C 109.5 . . ?
H39A C39 H39C 109.5 . . ?
H39B C39 H39C 109.5 . . ?
C33 C40 H40A 109.5 . . ?
C33 C40 H40B 109.5 . . ?
H40A C40 H40B 109.5 . . ?
C33 C40 H40C 109.5 . . ?
H40A C40 H40C 109.5 . . ?
H40B C40 H40C 109.5 . . ?
C33 C40 H40D 109.5 . . ?
H40A C40 H40D 141.1 . . ?
H40B C40 H40D 56.3 . . ?
H40C C40 H40D 56.3 . . ?
C33 C40 H40E 109.5 . . ?
H40A C40 H40E 56.3 . . ?
H40B C40 H40E 141.1 . . ?
H40C C40 H40E 56.3 . . ?
H40D C40 H40E 109.5 . . ?
C33 C40 H40F 109.5 . . ?
H40A C40 H40F 56.3 . . ?
H40B C40 H40F 56.3 . . ?
H40C C40 H40F 141.1 . . ?
H40D C40 H40F 109.5 . . ?
H40E C40 H40F 109.5 . . ?
C42 C41 C35 110.1(3) . . ?
C42 C41 C43 110.5(4) . . ?
C35 C41 C43 111.5(3) . . ?
C42 C41 C44 105.9(3) . . ?
C35 C41 C44 113.0(3) . . ?
C43 C41 C44 105.7(3) . . ?
C41 C42 H42A 109.5 . . ?
C41 C42 H42B 109.5 . . ?
H42A C42 H42B 109.5 . . ?
C41 C42 H42C 109.5 . . ?
H42A C42 H42C 109.5 . . ?
H42B C42 H42C 109.5 . . ?
C41 C43 H43A 109.5 . . ?
C41 C43 H43B 109.5 . . ?
H43A C43 H43B 109.5 . . ?
C41 C43 H43C 109.5 . . ?
H43A C43 H43C 109.5 . . ?
H43B C43 H43C 109.5 . . ?
C41 C44 H44A 109.5 . . ?
C41 C44 H44B 109.5 . . ?
H44A C44 H44B 109.5 . . ?
C41 C44 H44C 109.5 . . ?
H44A C44 H44C 109.5 . . ?
H44B C44 H44C 109.5 . . ?
C2S C1S C6S 120 . . ?
C2S C1S H1S 120 . . ?
C6S C1S H1S 120 . . ?
C3S C2S C1S 120 . . ?
C3S C2S H2S 120 . . ?
C1S C2S H2S 120 . . ?
C2S C3S C4S 120 . . ?
C2S C3S H3S 120 . . ?
C4S C3S H3S 120 . . ?
C5S C4S C3S 120 . . ?
C5S C4S H4S 120 . . ?
C3S C4S H4S 120 . . ?
C4S C5S C6S 120 . . ?
C4S C5S H5S 120 . . ?
C6S C5S H5S 120 . . ?
C5S C6S C1S 120 . . ?
C5S C6S H6S 120 . . ?
C1S C6S H6S 120 . . ?
C8S C7S C12S 120 . . ?
C8S C7S H7S 120 . . ?
C12S C7S H7S 120 . . ?
C7S C8S C9S 120 . . ?
C7S C8S H8S 120 . . ?
C9S C8S H8S 120 . . ?
C10S C9S C8S 120 . . ?
C10S C9S H9S 120 . . ?
C8S C9S H9S 120 . . ?
C11S C10S C9S 120 . . ?
C11S C10S H10S 120 . . ?
C9S C10S H10S 120 . . ?
C10S C11S C12S 120 . . ?
C10S C11S H11S 120 . . ?
C12S C11S H11S 120 . . ?
C11S C12S C7S 120 . . ?
C11S C12S H12S 120 . . ?
C7S C12S H12S 120 . . ?
C14S C13S C18S 120 . . ?
C14S C13S H13S 120 . . ?
C18S C13S H13S 120 . . ?
C15S C14S C13S 120 . . ?
C15S C14S H14S 120 . . ?
C13S C14S H14S 120 . . ?
C16S C15S C14S 120 . . ?
C16S C15S H15S 120 . . ?
C14S C15S H15S 120 . . ?
C15S C16S C17S 120 . . ?
C15S C16S H16S 120 . . ?
C17S C16S H16S 120 . . ?
C16S C17S C18S 120 . . ?
C16S C17S H17S 120 . . ?
C18S C17S H17S 120 . . ?
C17S C18S C13S 120 . . ?
C17S C18S H18S 120 . . ?
C13S C18S H18S 120 . . ?
C8T C7T C12T 120 . . ?
C8T C7T H7T 120 . . ?
C12T C7T H7T 120 . . ?
C9T C8T C7T 120 . . ?
C9T C8T H8T 120 . . ?
C7T C8T H8T 120 . . ?
C8T C9T C10T 120 . . ?
C8T C9T H9T 120 . . ?
C10T C9T H9T 120 . . ?
C11T C10T C9T 120 . . ?
C11T C10T H10T 120 . . ?
C9T C10T H10T 120 . . ?
C10T C11T C12T 120 . . ?
C10T C11T H11T 120 . . ?
C12T C11T H11T 120 . . ?
C11T C12T C7T 120 . . ?
C11T C12T H12T 120 . . ?
C7T C12T H12T 120 . . ?
C14T C13T C18T 120 . . ?
C14T C13T H13T 120 . . ?
C18T C13T H13T 120 . . ?
C15T C14T C13T 120 . . ?
C15T C14T H14T 120 . . ?
C13T C14T H14T 120 . . ?
C14T C15T C16T 120 . . ?
C14T C15T H15T 120 . . ?
C16T C15T H15T 120 . . ?
C17T C16T C15T 120 . . ?
C17T C16T H16T 120 . . ?
C15T C16T H16T 120 . . ?
C16T C17T C18T 120 . . ?
C16T C17T H17T 120 . . ?
C18T C17T H17T 120 . . ?
C17T C18T C13T 120 . . ?
C17T C18T H18T 120 . . ?
C13T C18T H18T 120 . . ?

loop_
_geom_bond_atom_site_label_1
_geom_bond_atom_site_label_2
_geom_bond_distance
_geom_bond_site_symmetry_2
_geom_bond_publ_flag
Pb N2 2.315(3) . ?
Pb N1 2.315(3) . ?
Pb Cl 2.6381(10) . ?
Li O 1.849(7) 2 ?
Li O 1.885(7) . ?
Li Cl 2.358(7) . ?
O C30 1.337(4) . ?
O Li 1.849(7) 2 ?
N1 C1 1.338(5) . ?
N1 C6 1.432(5) . ?
N2 C3 1.325(5) . ?
N2 C18 1.438(5) . ?
C1 C2 1.389(5) . ?
C1 C4 1.512(5) . ?
C2 C3 1.406(6) . ?
C2 H2 0.95 . ?
C3 C5 1.522(5) . ?
C4 H4A 0.98 . ?
C4 H4B 0.98 . ?
C4 H4C 0.98 . ?
C5 H5A 0.98 . ?
C5 H5B 0.98 . ?
C5 H5C 0.98 . ?
C6 C11 1.410(6) . ?
C6 C7 1.415(6) . ?
C7 C8 1.382(6) . ?
C7 C12 1.516(7) . ?
C8 C9 1.375(8) . ?
C8 H8 0.95 . ?
C9 C10 1.380(7) . ?
C9 H9 0.95 . ?
C10 C11 1.400(6) . ?
C10 H10 0.95 . ?
C11 C15 1.516(6) . ?
C12 C14 1.492(8) . ?
C12 C13 1.515(8) . ?
C12 H12 1 . ?
C13 H13A 0.98 . ?
C13 H13B 0.98 . ?
C13 H13C 0.98 . ?
C14 H14A 0.98 . ?
C14 H14B 0.98 . ?
C14 H14C 0.98 . ?
C15 C17 1.527(6) . ?
C15 C16 1.541(6) . ?
C15 H15 1 . ?
C16 H16A 0.98 . ?
C16 H16B 0.98 . ?
C16 H16C 0.98 . ?
C17 H17A 0.98 . ?
C17 H17B 0.98 . ?
C17 H17C 0.98 . ?
C18 C19 1.401(6) . ?
C18 C23 1.409(6) . ?
C19 C20 1.402(6) . ?
C19 C24 1.516(6) . ?
C20 C21 1.377(7) . ?
C20 H20 0.95 . ?
C21 C22 1.369(7) . ?
C21 H21 0.95 . ?
C22 C23 1.401(6) . ?
C22 H22 0.95 . ?
C23 C27 1.526(6) . ?
C24 C25 1.537(6) . ?
C24 C26 1.550(6) . ?
C24 H24 1 . ?
C25 H25A 0.98 . ?
C25 H25B 0.98 . ?
C25 H25C 0.98 . ?
C26 H26A 0.98 . ?
C26 H26B 0.98 . ?
C26 H26C 0.98 . ?
C27 C29 1.498(8) . ?
C27 C28 1.511(8) . ?
C27 H27 1 . ?
C28 H28A 0.98 . ?
C28 H28B 0.98 . ?
C28 H28C 0.98 . ?
C29 H29A 0.98 . ?
C29 H29B 0.98 . ?
C29 H29C 0.98 . ?
C30 C31 1.434(5) . ?
C30 C35 1.434(5) . ?
C31 C32 1.403(6) . ?
C31 C36 1.534(5) . ?
C32 C33 1.390(6) . ?
C32 H32 0.95 . ?
C33 C34 1.372(6) . ?
C33 C40 1.520(6) . ?
C34 C35 1.396(5) . ?
C34 H34 0.95 . ?
C35 C41 1.537(6) . ?
C36 C38 1.537(6) . ?
C36 C37 1.539(6) . ?
C36 C39 1.546(6) . ?
C37 H37A 0.98 . ?
C37 H37B 0.98 . ?
C37 H37C 0.98 . ?
C38 H38A 0.98 . ?
C38 H38B 0.98 . ?
C38 H38C 0.98 . ?
C39 H39A 0.98 . ?
C39 H39B 0.98 . ?
C39 H39C 0.98 . ?
C40 H40A 0.98 . ?
C40 H40B 0.98 . ?
C40 H40C 0.98 . ?
C40 H40D 0.98 . ?
C40 H40E 0.98 . ?
C40 H40F 0.98 . ?
C41 C42 1.536(6) . ?
C41 C43 1.538(6) . ?
C41 C44 1.541(6) . ?
C42 H42A 0.98 . ?
C42 H42B 0.98 . ?
C42 H42C 0.98 . ?
C43 H43A 0.98 . ?
C43 H43B 0.98 . ?
C43 H43C 0.98 . ?
C44 H44A 0.98 . ?
C44 H44B 0.98 . ?
C44 H44C 0.98 . ?
C1S C2S 1.39 . ?
C1S C6S 1.39 . ?
C1S H1S 0.95 . ?
C2S C3S 1.39 . ?
C2S H2S 0.95 . ?
C3S C4S 1.39 . ?
C3S H3S 0.95 . ?
C4S C5S 1.39 . ?
C4S H4S 0.95 . ?
C5S C6S 1.39 . ?
C5S H5S 0.95 . ?
C6S H6S 0.95 . ?
C7S C8S 1.39 . ?
C7S C12S 1.39 . ?
C7S H7S 0.95 . ?
C8S C9S 1.39 . ?
C8S H8S 0.95 . ?
C9S C10S 1.39 . ?
C9S H9S 0.95 . ?
C10S C11S 1.39 . ?
C10S H10S 0.95 . ?
C11S C12S 1.39 . ?
C11S H11S 0.95 . ?
C12S H12S 0.95 . ?
C13S C14S 1.39 . ?
C13S C18S 1.39 . ?
C13S H13S 0.95 . ?
C14S C15S 1.39 . ?
C14S H14S 0.95 . ?
C15S C16S 1.39 . ?
C15S H15S 0.95 . ?
C16S C17S 1.39 . ?
C16S H16S 0.95 . ?
C17S C18S 1.39 . ?
C17S H17S 0.95 . ?
C18S H18S 0.95 . ?
C7T C8T 1.39 . ?
C7T C12T 1.39 . ?
C7T H7T 0.95 . ?
C8T C9T 1.39 . ?
C8T H8T 0.95 . ?
C9T C10T 1.39 . ?
C9T H9T 0.95 . ?
C10T C11T 1.39 . ?
C10T H10T 0.95 . ?
C11T C12T 1.39 . ?
C11T H11T 0.95 . ?
C12T H12T 0.95 . ?
C13T C14T 1.39 . ?
C13T C18T 1.39 . ?
C13T H13T 0.95 . ?
C14T C15T 1.39 . ?
C14T H14T 0.95 . ?
C15T C16T 1.39 . ?
C15T H15T 0.95 . ?
C16T C17T 1.39 . ?
C16T H16T 0.95 . ?
C17T C18T 1.39 . ?
C17T H17T 0.95 . ?
C18T H18T 0.95 . ?
